data_4061745
loop_
_publ_author_name
'Esteruelas, M. A.'
'L\'opez, A. M. L.'
'O\~nate, E.'
'Royo, E.'

_publ_section_title
;
A Useful Access to the Chemistry of the Indenyl-Osmium-Triisopropyl Moiety
;
_journal_name_full Organometallics
_journal_paper_doi 10.1021/om050595c
_journal_year 2005
_chemical_formula_sum 'C27 H51 B F4 Os P2'
_chemical_formula_weight 714.63
_space_group_IT_number 14
_symmetry_cell_setting monoclinic
_symmetry_space_group_name_Hall '-P 2ybc'
_symmetry_space_group_name_H-M 'P 1 21/c 1'
_cell_angle_alpha 90.00
_cell_angle_beta 91.469(4)
_cell_angle_gamma 90.00
_cell_formula_units_Z 4
_cell_length_a 8.5037(17)
_cell_length_b 16.545(3)
_cell_length_c 20.929(4)
_cell_measurement_temperature 100(2)
_cell_volume 2943.7(10)
_diffrn_ambient_temperature 100(2)
_exptl_crystal_density_diffrn 1.613
_cod_original_sg_symbol_H-M 'P 21/c'
_cod_database_code 4061745

loop_
_symmetry_equiv_pos_as_xyz
'x, y, z'
'-x, y+1/2, -z+1/2'
'-x, -y, -z'
'x, -y-1/2, z-1/2'

loop_
_atom_site_label
_atom_site_type_symbol
_atom_site_fract_x
_atom_site_fract_y
_atom_site_fract_z
_atom_site_U_iso_or_equiv
_atom_site_adp_type
_atom_site_occupancy
_atom_site_symmetry_multiplicity
_atom_site_calc_flag
_atom_site_refinement_flags
_atom_site_disorder_assembly
_atom_site_disorder_group
H01 H 0.458(4) 0.775(2) 0.3875(17) 0.037(12) Uiso 1 1 d . . .
H02 H 0.183(4) 0.803(2) 0.3658(16) 0.024(10) Uiso 1 1 d . . .
Os Os 0.334821(18) 0.813699(9) 0.394324(7) 0.01502(4) Uani 1 1 d . . .
P1 P 0.25491(11) 0.68782(7) 0.42949(5) 0.0186(2) Uani 1 1 d . . .
P2 P 0.38860(10) 0.81554(7) 0.28436(4) 0.0160(2) Uani 1 1 d . . .
F1 F 0.9698(3) 0.86832(19) 0.57831(12) 0.0579(9) Uani 1 1 d . . .
F2 F 0.7513(3) 0.86694(16) 0.63564(13) 0.0485(8) Uani 1 1 d . . .
F3 F 0.9476(3) 0.78499(18) 0.66200(19) 0.0953(14) Uani 1 1 d . . .
F4 F 0.9800(4) 0.91727(19) 0.67551(13) 0.0704(10) Uani 1 1 d . . .
B1 B 0.9105(6) 0.8581(3) 0.6370(3) 0.0310(12) Uani 1 1 d . . .
C1 C 0.4108(5) 0.6237(2) 0.46693(18) 0.0227(9) Uani 1 1 d . . .
H1 H 0.3562 0.5765 0.4863 0.027 Uiso 1 1 calc R . .
C2 C 0.5296(5) 0.5890(2) 0.42116(18) 0.0293(11) Uani 1 1 d . . .
H2A H 0.5870 0.6333 0.4011 0.044 Uiso 1 1 calc R . .
H2B H 0.4744 0.5572 0.3881 0.044 Uiso 1 1 calc R . .
H2C H 0.6040 0.5543 0.4448 0.044 Uiso 1 1 calc R . .
C3 C 0.4989(5) 0.6665(2) 0.52140(19) 0.0334(11) Uani 1 1 d . . .
H3A H 0.5744 0.6291 0.5416 0.050 Uiso 1 1 calc R . .
H3B H 0.4239 0.6848 0.5531 0.050 Uiso 1 1 calc R . .
H3C H 0.5553 0.7133 0.5046 0.050 Uiso 1 1 calc R . .
C4 C 0.1117(5) 0.6982(2) 0.49501(18) 0.0270(10) Uani 1 1 d . . .
H4 H 0.1523 0.7438 0.5221 0.032 Uiso 1 1 calc R . .
C5 C -0.0513(5) 0.7252(3) 0.4707(2) 0.0368(12) Uani 1 1 d . . .
H5A H -0.1095 0.6783 0.4539 0.055 Uiso 1 1 calc R . .
H5B H -0.0398 0.7652 0.4366 0.055 Uiso 1 1 calc R . .
H5C H -0.1088 0.7493 0.5059 0.055 Uiso 1 1 calc R . .
C6 C 0.0948(5) 0.6268(3) 0.5407(2) 0.0400(13) Uani 1 1 d . . .
H6A H 0.0158 0.6397 0.5724 0.060 Uiso 1 1 calc R . .
H6B H 0.1961 0.6162 0.5624 0.060 Uiso 1 1 calc R . .
H6C H 0.0615 0.5788 0.5165 0.060 Uiso 1 1 calc R . .
C7 C 0.1683(5) 0.6183(2) 0.36839(18) 0.0220(9) Uani 1 1 d . . .
H7 H 0.2515 0.6111 0.3360 0.026 Uiso 1 1 calc R . .
C8 C 0.0243(5) 0.6496(2) 0.33109(19) 0.0291(10) Uani 1 1 d . . .
H8A H 0.0144 0.6211 0.2902 0.044 Uiso 1 1 calc R . .
H8B H 0.0362 0.7077 0.3233 0.044 Uiso 1 1 calc R . .
H8C H -0.0702 0.6403 0.3559 0.044 Uiso 1 1 calc R . .
C9 C 0.1317(5) 0.5327(2) 0.3924(2) 0.0378(12) Uani 1 1 d . . .
H9A H 0.0462 0.5353 0.4229 0.057 Uiso 1 1 calc R . .
H9B H 0.2258 0.5099 0.4136 0.057 Uiso 1 1 calc R . .
H9C H 0.0997 0.4985 0.3562 0.057 Uiso 1 1 calc R . .
C10 C 0.5915(4) 0.8481(2) 0.26961(18) 0.0208(9) Uani 1 1 d . . .
H10 H 0.5968 0.9056 0.2843 0.025 Uiso 1 1 calc R . .
C11 C 0.6377(5) 0.8505(3) 0.19899(19) 0.0331(11) Uani 1 1 d . . .
H11A H 0.7366 0.8803 0.1951 0.050 Uiso 1 1 calc R . .
H11B H 0.5547 0.8774 0.1736 0.050 Uiso 1 1 calc R . .
H11C H 0.6513 0.7952 0.1833 0.050 Uiso 1 1 calc R . .
C12 C 0.7192(4) 0.8040(3) 0.30901(19) 0.0334(11) Uani 1 1 d . . .
H12A H 0.7298 0.7486 0.2931 0.050 Uiso 1 1 calc R . .
H12B H 0.6899 0.8026 0.3540 0.050 Uiso 1 1 calc R . .
H12C H 0.8196 0.8324 0.3052 0.050 Uiso 1 1 calc R . .
C13 C 0.2706(4) 0.8872(2) 0.2351(2) 0.0258(10) Uani 1 1 d . . .
H13 H 0.2934 0.8730 0.1898 0.031 Uiso 1 1 calc R . .
C14 C 0.0952(4) 0.8729(2) 0.24161(19) 0.0263(10) Uani 1 1 d . . .
H14A H 0.0634 0.8896 0.2843 0.039 Uiso 1 1 calc R . .
H14B H 0.0721 0.8153 0.2355 0.039 Uiso 1 1 calc R . .
H14C H 0.0371 0.9046 0.2093 0.039 Uiso 1 1 calc R . .
C15 C 0.3086(5) 0.9744(2) 0.2412(2) 0.0339(11) Uani 1 1 d . . .
H15A H 0.2448 1.0052 0.2100 0.051 Uiso 1 1 calc R . .
H15B H 0.4204 0.9829 0.2331 0.051 Uiso 1 1 calc R . .
H15C H 0.2856 0.9928 0.2845 0.051 Uiso 1 1 calc R . .
C16 C 0.3495(5) 0.7198(2) 0.24067(18) 0.0207(9) Uani 1 1 d . . .
H16 H 0.2485 0.6985 0.2575 0.025 Uiso 1 1 calc R . .
C17 C 0.3254(5) 0.7239(2) 0.16774(17) 0.0288(10) Uani 1 1 d . . .
H17A H 0.4211 0.7446 0.1485 0.043 Uiso 1 1 calc R . .
H17B H 0.2371 0.7599 0.1571 0.043 Uiso 1 1 calc R . .
H17C H 0.3026 0.6696 0.1511 0.043 Uiso 1 1 calc R . .
C18 C 0.4732(5) 0.6555(2) 0.25658(19) 0.0320(11) Uani 1 1 d . . .
H18A H 0.4299 0.6018 0.2470 0.048 Uiso 1 1 calc R . .
H18B H 0.5029 0.6586 0.3021 0.048 Uiso 1 1 calc R . .
H18C H 0.5663 0.6647 0.2309 0.048 Uiso 1 1 calc R . .
C19 C 0.4292(4) 0.9471(2) 0.41491(17) 0.0175(8) Uani 1 1 d . . .
C20 C 0.2610(4) 0.9401(2) 0.41487(18) 0.0185(9) Uani 1 1 d . . .
H20 H 0.1899 0.9654 0.3854 0.022 Uiso 1 1 calc R . .
C21 C 0.2189(5) 0.8896(2) 0.46553(19) 0.0232(9) Uani 1 1 d . . .
H21 H 0.1149 0.8781 0.4783 0.028 Uiso 1 1 calc R . .
C22 C 0.3594(5) 0.8588(2) 0.49441(18) 0.0214(9) Uani 1 1 d . . .
H22 H 0.3655 0.8201 0.5279 0.026 Uiso 1 1 calc R . .
C23 C 0.4889(5) 0.8958(2) 0.46479(18) 0.0207(9) Uani 1 1 d . . .
C24 C 0.6534(5) 0.8931(2) 0.4787(2) 0.0275(10) Uani 1 1 d . . .
H24 H 0.6954 0.8581 0.5108 0.033 Uiso 1 1 calc R . .
C25 C 0.7476(5) 0.9413(3) 0.4453(2) 0.0289(10) Uani 1 1 d . . .
H25 H 0.8576 0.9400 0.4544 0.035 Uiso 1 1 calc R . .
C26 C 0.6893(5) 0.9941(2) 0.39691(19) 0.0244(10) Uani 1 1 d . . .
H26 H 0.7605 1.0278 0.3750 0.029 Uiso 1 1 calc R . .
C27 C 0.5340(4) 0.9972(2) 0.38143(19) 0.0212(9) Uani 1 1 d . . .
H27 H 0.4958 1.0325 0.3487 0.025 Uiso 1 1 calc R . .

loop_
_atom_site_aniso_label
_atom_site_aniso_U_11
_atom_site_aniso_U_22
_atom_site_aniso_U_33
_atom_site_aniso_U_23
_atom_site_aniso_U_13
_atom_site_aniso_U_12
Os 0.01709(8) 0.01322(7) 0.01487(8) -0.00071(8) 0.00275(5) -0.00046(8)
P1 0.0243(5) 0.0155(5) 0.0163(5) 0.0006(5) 0.0033(4) -0.0015(5)
P2 0.0154(5) 0.0170(5) 0.0156(5) 0.0008(5) 0.0013(4) 0.0006(5)
F1 0.0365(17) 0.104(3) 0.0332(17) -0.0150(16) 0.0125(13) -0.0118(16)
F2 0.0267(15) 0.065(2) 0.0544(19) 0.0265(15) 0.0138(13) 0.0125(14)
F3 0.046(2) 0.055(2) 0.184(4) 0.062(2) -0.012(2) 0.0081(16)
F4 0.080(2) 0.087(3) 0.0436(19) -0.0176(18) 0.0015(17) -0.026(2)
B1 0.033(3) 0.029(3) 0.030(3) 0.002(2) 0.000(2) 0.000(2)
C1 0.033(2) 0.018(2) 0.017(2) 0.0039(17) -0.0012(18) 0.0012(18)
C2 0.038(3) 0.026(3) 0.023(2) 0.0021(19) -0.003(2) 0.010(2)
C3 0.044(3) 0.029(3) 0.026(3) 0.001(2) -0.006(2) 0.005(2)
C4 0.038(2) 0.021(2) 0.023(2) -0.0047(19) 0.0125(19) -0.008(2)
C5 0.030(3) 0.037(3) 0.045(3) -0.005(2) 0.013(2) -0.004(2)
C6 0.060(3) 0.030(3) 0.031(3) 0.008(2) 0.026(2) -0.004(2)
C7 0.031(2) 0.015(2) 0.021(2) -0.0014(17) 0.0042(18) -0.0026(18)
C8 0.029(2) 0.027(2) 0.032(3) 0.002(2) -0.004(2) -0.005(2)
C9 0.062(3) 0.021(2) 0.030(3) -0.002(2) -0.005(2) -0.010(2)
C10 0.018(2) 0.028(2) 0.017(2) 0.0005(18) 0.0028(17) -0.0029(18)
C11 0.021(2) 0.052(3) 0.027(3) 0.005(2) 0.0063(19) -0.008(2)
C12 0.014(2) 0.056(3) 0.031(2) 0.004(2) 0.0014(17) -0.002(2)
C13 0.019(2) 0.024(2) 0.035(3) 0.009(2) 0.0012(19) -0.0009(18)
C14 0.018(2) 0.028(2) 0.033(3) 0.011(2) -0.0039(19) 0.0011(18)
C15 0.029(3) 0.029(3) 0.044(3) 0.008(2) -0.008(2) -0.001(2)
C16 0.027(2) 0.021(2) 0.014(2) -0.0012(17) 0.0017(17) 0.0000(18)
C17 0.044(3) 0.028(2) 0.014(2) -0.0003(18) 0.000(2) -0.003(2)
C18 0.052(3) 0.024(2) 0.021(2) -0.0034(19) 0.010(2) 0.010(2)
C19 0.023(2) 0.014(2) 0.016(2) -0.0041(17) 0.0028(16) -0.0008(17)
C20 0.022(2) 0.013(2) 0.021(2) -0.0055(18) -0.0009(17) 0.0004(17)
C21 0.027(2) 0.018(2) 0.025(2) -0.0084(18) 0.0097(19) -0.0013(18)
C22 0.038(3) 0.009(2) 0.018(2) -0.0030(17) 0.0042(19) -0.0015(18)
C23 0.030(2) 0.017(2) 0.015(2) -0.0066(17) -0.0008(18) -0.0010(18)
C24 0.034(3) 0.022(2) 0.026(3) -0.0058(19) -0.013(2) 0.0018(19)
C25 0.023(2) 0.028(2) 0.035(3) -0.013(2) -0.007(2) -0.002(2)
C26 0.030(2) 0.019(2) 0.024(2) -0.0057(18) 0.0043(19) -0.0089(18)
C27 0.026(2) 0.016(2) 0.022(2) -0.0038(17) 0.0013(18) -0.0020(17)

loop_
_geom_bond_atom_site_label_1
_geom_bond_atom_site_label_2
_geom_bond_distance
_geom_bond_site_symmetry_2
_geom_bond_publ_flag
Os C21 2.201(4) . ?
Os C20 2.228(4) . ?
Os C22 2.228(4) . ?
Os P1 2.3167(12) . ?
Os P2 2.3581(10) . ?
Os C23 2.374(4) . ?
Os C19 2.384(4) . ?
Os H01 1.24(4) . ?
Os H02 1.42(3) . ?
P1 C1 1.855(4) . ?
P1 C7 1.858(4) . ?
P1 C4 1.865(4) . ?
P2 C10 1.841(4) . ?
P2 C13 1.850(4) . ?
P2 C16 1.855(4) . ?
F1 B1 1.349(6) . ?
F2 B1 1.362(6) . ?
F3 B1 1.353(6) . ?
F4 B1 1.390(6) . ?
C1 C2 1.522(5) . ?
C1 C3 1.523(5) . ?
C1 H1 1.0000 . ?
C2 H2A 0.9800 . ?
C2 H2B 0.9800 . ?
C2 H2C 0.9800 . ?
C3 H3A 0.9800 . ?
C3 H3B 0.9800 . ?
C3 H3C 0.9800 . ?
C4 C6 1.529(5) . ?
C4 C5 1.531(5) . ?
C4 H4 1.0000 . ?
C5 H5A 0.9800 . ?
C5 H5B 0.9800 . ?
C5 H5C 0.9800 . ?
C6 H6A 0.9800 . ?
C6 H6B 0.9800 . ?
C6 H6C 0.9800 . ?
C7 C8 1.526(5) . ?
C7 C9 1.537(5) . ?
C7 H7 1.0000 . ?
C8 H8A 0.9800 . ?
C8 H8B 0.9800 . ?
C8 H8C 0.9800 . ?
C9 H9A 0.9800 . ?
C9 H9B 0.9800 . ?
C9 H9C 0.9800 . ?
C10 C12 1.532(5) . ?
C10 C11 1.540(5) . ?
C10 H10 1.0000 . ?
C11 H11A 0.9800 . ?
C11 H11B 0.9800 . ?
C11 H11C 0.9800 . ?
C12 H12A 0.9800 . ?
C12 H12B 0.9800 . ?
C12 H12C 0.9800 . ?
C13 C15 1.484(5) . ?
C13 C14 1.520(5) . ?
C13 H13 1.0000 . ?
C14 H14A 0.9800 . ?
C14 H14B 0.9800 . ?
C14 H14C 0.9800 . ?
C15 H15A 0.9800 . ?
C15 H15B 0.9800 . ?
C15 H15C 0.9800 . ?
C16 C18 1.527(5) . ?
C16 C17 1.536(5) . ?
C16 H16 1.0000 . ?
C17 H17A 0.9800 . ?
C17 H17B 0.9800 . ?
C17 H17C 0.9800 . ?
C18 H18A 0.9800 . ?
C18 H18B 0.9800 . ?
C18 H18C 0.9800 . ?
C19 C27 1.416(5) . ?
C19 C23 1.429(5) . ?
C19 C20 1.435(5) . ?
C20 C21 1.403(5) . ?
C20 H20 0.9500 . ?
C21 C22 1.419(5) . ?
C21 H21 0.9500 . ?
C22 C23 1.416(5) . ?
C22 H22 0.9500 . ?
C23 C24 1.422(5) . ?
C24 C25 1.339(5) . ?
C24 H24 0.9500 . ?
C25 C26 1.418(5) . ?
C25 H25 0.9500 . ?
C26 C27 1.353(5) . ?
C26 H26 0.9500 . ?
C27 H27 0.9500 . ?
